data_7023879
loop_
_publ_author_name
'Banerjee, Arnab'
'Sahana, Animesh'
'Das, Sudipta'
'Lohar, Sisir'
'Sarkar, Bidisha'
'Mukhopadhyay, Subhra Kanti'
'Matalobos, Jes\'us Sanmart\'in'
'Das, Debasis'

_publ_section_title
;
 An INHIBIT logic gate from a thiophene derivative using iron and zinc
 ions as the input: tuning the efficiency on moving from naphthalene to
 anthracene to pyrene for the green luminescent detection of the
 intracellular iron.
;
_journal_issue 46
_journal_name_full 'Dalton transactions (Cambridge, England : 2003)'
_journal_page_first 16387
_journal_page_last 16395
_journal_paper_doi 10.1039/c3dt51593a
_journal_volume 42
_journal_year 2013
_chemical_compound_source 'synthesis as described'
_chemical_formula_moiety 'C20 H15 N S'
_chemical_formula_sum 'C20 H15 N S'
_chemical_formula_weight 301.39
_chemical_name_systematic
;
 ?
;
_space_group_IT_number 14
_symmetry_cell_setting monoclinic
_symmetry_Int_Tables_number 14
_symmetry_space_group_name_Hall '-P 2yn'
_symmetry_space_group_name_H-M 'P 1 21/n 1'
_atom_sites_solution_hydrogens geom
_atom_sites_solution_primary direct
_atom_sites_solution_secondary difmap
_audit_conform_dict_location ftp://ftp.iucr.org/pub/cif_core.dic
_audit_conform_dict_name cif_core.dic
_audit_conform_dict_version 2.4
_audit_creation_date 2012-03-12T11:14:36-00:00
_audit_creation_method 'WinGX routine CIF_UPDATE'
_cell_angle_alpha 90
_cell_angle_beta 93.433(5)
_cell_angle_gamma 90
_cell_formula_units_Z 4
_cell_length_a 4.3718(4)
_cell_length_b 13.1396(12)
_cell_length_c 25.912(2)
_cell_measurement_reflns_used 1809
_cell_measurement_temperature 100(2)
_cell_measurement_theta_max 26
_cell_measurement_theta_min 2.22
_cell_measurement_wavelength 0.71073
_cell_volume 1485.8(2)
_computing_cell_refinement 'APPEX2 (BRUKER AXS, 2005)'
_computing_data_collection 'APPEX2 (BRUKER AXS, 2005)'
_computing_data_reduction 'APPEX2 (BRUKER AXS, 2005)'
_computing_molecular_graphics 'Ortep-3 for Windows (Farrugia, 1997)'
_computing_publication_material 'WinGX publication routines (Farrugia, 1999)'
_computing_structure_refinement 'SHELXL-97 (Sheldrick, 2008)'
_computing_structure_solution 'SIR97 (Giacovazzo et al, 1997)'
_diffrn_ambient_temperature 100(2)
_diffrn_measured_fraction_theta_full 0.996
_diffrn_measured_fraction_theta_max 0.996
_diffrn_measurement_device 'four-circle diffractometer'
_diffrn_measurement_device_type 'BRUKER APPEX-II CCD'
_diffrn_measurement_method 'omega and phi scans'
_diffrn_radiation_monochromator graphite
_diffrn_radiation_probe x-ray
_diffrn_radiation_source 'fine-focus sealed tube'
_diffrn_radiation_type MoK\a
_diffrn_radiation_wavelength 0.7107
_diffrn_reflns_av_R_equivalents 0.0514
_diffrn_reflns_av_unetI/netI 0.0364
_diffrn_reflns_limit_h_max 5
_diffrn_reflns_limit_h_min -5
_diffrn_reflns_limit_k_max 16
_diffrn_reflns_limit_k_min 0
_diffrn_reflns_limit_l_max 32
_diffrn_reflns_limit_l_min 0
_diffrn_reflns_number 22444
_diffrn_reflns_theta_full 26.43
_diffrn_reflns_theta_max 26.43
_diffrn_reflns_theta_min 1.57
_exptl_absorpt_coefficient_mu 0.213
_exptl_absorpt_correction_T_max 1
_exptl_absorpt_correction_T_min 0.9526
_exptl_absorpt_correction_type multi-scan
_exptl_absorpt_process_details 'BRUKER SADABS'
_exptl_crystal_colour colourless
_exptl_crystal_density_diffrn 1.347
_exptl_crystal_density_method 'not measured'
_exptl_crystal_description prism
_exptl_crystal_F_000 632
_exptl_crystal_size_max 0.52
_exptl_crystal_size_mid 0.11
_exptl_crystal_size_min 0.08
_refine_diff_density_max 0.238
_refine_diff_density_min -0.374
_refine_diff_density_rms 0.053
_refine_ls_extinction_method none
_refine_ls_goodness_of_fit_ref 1.039
_refine_ls_hydrogen_treatment refall
_refine_ls_matrix_type full
_refine_ls_number_parameters 259
_refine_ls_number_reflns 3068
_refine_ls_number_restraints 0
_refine_ls_restrained_S_all 1.039
_refine_ls_R_factor_all 0.0584
_refine_ls_R_factor_gt 0.0374
_refine_ls_shift/su_max 0.003
_refine_ls_shift/su_mean 0
_refine_ls_structure_factor_coef Fsqd
_refine_ls_weighting_details 'calc w=1/[\s^2^(Fo^2^)+(0.0415P)^2^+0.6471P] where P=(Fo^2^+2Fc^2^)/3'
_refine_ls_weighting_scheme calc
_refine_ls_wR_factor_gt 0.085
_refine_ls_wR_factor_ref 0.0955
_reflns_number_gt 2320
_reflns_number_total 3068
_reflns_threshold_expression >2\s(I)
_cod_data_source_file c3dt51593a.txt
_cod_data_source_block DDJS-11
_cod_database_code 7023879

loop_
_symmetry_equiv_pos_as_xyz
'x, y, z'
'-x+1/2, y+1/2, -z+1/2'
'-x, -y, -z'
'x-1/2, -y-1/2, z-1/2'

loop_
_atom_site_label
_atom_site_type_symbol
_atom_site_fract_x
_atom_site_fract_y
_atom_site_fract_z
_atom_site_U_iso_or_equiv
_atom_site_adp_type
_atom_site_occupancy
_atom_site_symmetry_multiplicity
_atom_site_calc_flag
C1 C 0.6609(4) 0.29530(13) 0.88883(6) 0.0161(4) Uani 1 1 d
C2 C 0.7434(4) 0.34453(13) 0.84341(6) 0.0165(4) Uani 1 1 d
C3 C 0.9471(4) 0.42948(13) 0.84417(7) 0.0189(4) Uani 1 1 d
H3 H 1.038(4) 0.4540(14) 0.8771(7) 0.019(5) Uiso 1 1 d
C4 C 1.0162(4) 0.47750(14) 0.79981(7) 0.0213(4) Uani 1 1 d
H4 H 1.158(4) 0.5334(15) 0.8013(7) 0.019(5) Uiso 1 1 d
C5 C 0.8847(4) 0.44433(14) 0.75132(7) 0.0219(4) Uani 1 1 d
H5 H 0.937(4) 0.4780(14) 0.7209(7) 0.022(5) Uiso 1 1 d
C6 C 0.6903(4) 0.36373(14) 0.74871(7) 0.0208(4) Uani 1 1 d
H6 H 0.598(4) 0.3401(14) 0.7158(7) 0.018(5) Uiso 1 1 d
C7 C 0.6138(4) 0.31076(13) 0.79414(7) 0.0181(4) Uani 1 1 d
C8 C 0.4136(4) 0.22832(13) 0.79222(7) 0.0191(4) Uani 1 1 d
H8 H 0.325(4) 0.2062(14) 0.7587(7) 0.021(5) Uiso 1 1 d
C9 C 0.3352(4) 0.17749(13) 0.83665(7) 0.0194(4) Uani 1 1 d
C10 C 0.1306(4) 0.09285(14) 0.83408(8) 0.0226(4) Uani 1 1 d
H10 H 0.050(4) 0.0754(14) 0.8000(8) 0.021(5) Uiso 1 1 d
C11 C 0.0570(4) 0.04285(14) 0.87715(8) 0.0258(4) Uani 1 1 d
H11 H -0.085(5) -0.0118(16) 0.8754(8) 0.028(5) Uiso 1 1 d
C12 C 0.1861(4) 0.07386(14) 0.92628(8) 0.0251(4) Uani 1 1 d
H12 H 0.128(4) 0.0367(16) 0.9582(8) 0.031(5) Uiso 1 1 d
C13 C 0.3791(4) 0.15525(14) 0.93074(7) 0.0207(4) Uani 1 1 d
H13 H 0.458(4) 0.1743(15) 0.9646(8) 0.026(5) Uiso 1 1 d
C14 C 0.4601(4) 0.21118(13) 0.88633(7) 0.0173(4) Uani 1 1 d
C15 C 0.7944(4) 0.33346(13) 0.93931(6) 0.0164(4) Uani 1 1 d
H15 H 1.013(4) 0.3357(14) 0.9437(7) 0.015(4) Uiso 1 1 d
N1 N 0.6245(3) 0.36189(11) 0.97466(5) 0.0171(3) Uani 1 1 d
C16 C 0.7836(4) 0.39651(13) 1.02310(7) 0.0182(4) Uani 1 1 d
H16A H 0.730(4) 0.4692(15) 1.0280(7) 0.017(5) Uiso 1 1 d
H16B H 1.010(4) 0.3911(13) 1.0214(6) 0.015(4) Uiso 1 1 d
C17 C 0.6799(4) 0.33840(13) 1.06839(6) 0.0176(4) Uani 1 1 d
C18 C 0.5276(4) 0.37322(15) 1.10894(7) 0.0207(4) Uani 1 1 d
H18 H 0.466(4) 0.4417(16) 1.1117(7) 0.028(5) Uiso 1 1 d
C19 C 0.4718(4) 0.29702(15) 1.14593(7) 0.0253(4) Uani 1 1 d
H19 H 0.361(5) 0.3105(16) 1.1767(8) 0.034(6) Uiso 1 1 d
C20 C 0.5816(4) 0.20524(16) 1.13288(7) 0.0255(4) Uani 1 1 d
H20 H 0.574(5) 0.1428(17) 1.1495(8) 0.032(6) Uiso 1 1 d
S1 S 0.75335(11) 0.20977(3) 1.075132(18) 0.02425(14) Uani 1 1 d

loop_
_atom_site_aniso_label
_atom_site_aniso_U_11
_atom_site_aniso_U_22
_atom_site_aniso_U_33
_atom_site_aniso_U_23
_atom_site_aniso_U_13
_atom_site_aniso_U_12
C1 0.0132(8) 0.0185(8) 0.0166(9) -0.0027(7) 0.0003(7) 0.0055(7)
C2 0.0139(8) 0.0174(8) 0.0183(9) -0.0032(7) 0.0013(7) 0.0050(7)
C3 0.0187(9) 0.0206(9) 0.0173(9) -0.0035(7) 0.0015(7) 0.0026(7)
C4 0.0191(9) 0.0213(9) 0.0239(10) -0.0003(8) 0.0040(8) 0.0014(8)
C5 0.0202(9) 0.0270(10) 0.0188(9) 0.0050(8) 0.0041(8) 0.0080(8)
C6 0.0190(9) 0.0273(10) 0.0160(9) -0.0030(8) -0.0001(7) 0.0074(8)
C7 0.0149(9) 0.0216(9) 0.0178(9) -0.0020(7) 0.0002(7) 0.0082(7)
C8 0.0163(9) 0.0212(9) 0.0193(9) -0.0063(7) -0.0030(7) 0.0055(7)
C9 0.0141(9) 0.0189(9) 0.0250(10) -0.0050(7) -0.0012(7) 0.0043(7)
C10 0.0179(9) 0.0227(10) 0.0269(10) -0.0080(8) -0.0028(8) 0.0031(8)
C11 0.0193(10) 0.0188(9) 0.0394(12) -0.0056(8) 0.0024(9) -0.0012(8)
C12 0.0236(10) 0.0203(9) 0.0318(11) 0.0009(8) 0.0050(8) 0.0013(8)
C13 0.0210(9) 0.0194(9) 0.0218(10) -0.0014(8) 0.0016(8) 0.0032(8)
C14 0.0149(8) 0.0168(8) 0.0201(9) -0.0027(7) 0.0010(7) 0.0050(7)
C15 0.0145(9) 0.0162(8) 0.0183(9) 0.0018(7) -0.0014(7) 0.0004(7)
N1 0.0185(7) 0.0170(7) 0.0155(7) -0.0004(6) -0.0011(6) 0.0012(6)
C16 0.0194(9) 0.0191(9) 0.0159(9) -0.0017(7) -0.0005(7) -0.0009(8)
C17 0.0169(9) 0.0197(9) 0.0158(9) -0.0002(7) -0.0027(7) -0.0006(7)
C18 0.0192(9) 0.0222(10) 0.0205(9) -0.0028(8) 0.0002(7) -0.0025(8)
C19 0.0248(10) 0.0334(11) 0.0178(10) -0.0006(8) 0.0036(8) -0.0052(9)
C20 0.0273(10) 0.0289(11) 0.0198(10) 0.0072(8) -0.0022(8) -0.0071(9)
S1 0.0296(3) 0.0199(2) 0.0234(3) 0.00256(19) 0.00292(19) 0.0027(2)

loop_
_atom_type_symbol
_atom_type_description
_atom_type_scat_dispersion_real
_atom_type_scat_dispersion_imag
_atom_type_scat_source
C C 0.0033 0.0016 'International Tables Vol C Tables 4.2.6.8 and 6.1.1.4'
H H 0 0 'International Tables Vol C Tables 4.2.6.8 and 6.1.1.4'
N N 0.0061 0.0033 'International Tables Vol C Tables 4.2.6.8 and 6.1.1.4'
S S 0.1246 0.1234 'International Tables Vol C Tables 4.2.6.8 and 6.1.1.4'

loop_
_geom_angle_atom_site_label_1
_geom_angle_atom_site_label_2
_geom_angle_atom_site_label_3
_geom_angle
C2 C1 C14 120.73(15)
C2 C1 C15 118.26(15)
C14 C1 C15 121.00(15)
C1 C2 C3 122.55(16)
C1 C2 C7 119.61(16)
C3 C2 C7 117.82(16)
C4 C3 C2 121.39(17)
C4 C3 H3 119.1(11)
C2 C3 H3 119.5(11)
C3 C4 C5 120.46(18)
C3 C4 H4 119.7(11)
C5 C4 H4 119.8(11)
C6 C5 C4 120.21(17)
C6 C5 H5 120.5(12)
C4 C5 H5 119.3(12)
C5 C6 C7 121.17(17)
C5 C6 H6 121.3(11)
C7 C6 H6 117.5(11)
C8 C7 C6 121.93(16)
C8 C7 C2 119.10(16)
C6 C7 C2 118.96(16)
C9 C8 C7 121.97(16)
C9 C8 H8 119.3(11)
C7 C8 H8 118.7(11)
C8 C9 C10 121.37(17)
C8 C9 C14 119.60(16)
C10 C9 C14 119.03(16)
C11 C10 C9 121.38(18)
C11 C10 H10 123.6(12)
C9 C10 H10 115.1(12)
C10 C11 C12 119.95(18)
C10 C11 H11 121.1(12)
C12 C11 H11 118.9(12)
C13 C12 C11 120.77(18)
C13 C12 H12 119.7(12)
C11 C12 H12 119.5(12)
C12 C13 C14 121.19(18)
C12 C13 H13 118.1(12)
C14 C13 H13 120.7(12)
C1 C14 C13 123.37(16)
C1 C14 C9 118.97(16)
C13 C14 C9 117.64(16)
N1 C15 C1 121.19(16)
N1 C15 H15 121.9(11)
C1 C15 H15 116.9(10)
C15 N1 C16 116.07(15)
N1 C16 C17 111.24(14)
N1 C16 H16A 107.6(10)
C17 C16 H16A 107.8(10)
N1 C16 H16B 111.1(10)
C17 C16 H16B 110.4(10)
H16A C16 H16B 108.5(15)
C18 C17 C16 128.49(16)
C18 C17 S1 110.41(13)
C16 C17 S1 121.10(13)
C17 C18 C19 113.44(17)
C17 C18 H18 122.4(12)
C19 C18 H18 124.2(12)
C20 C19 C18 112.57(17)
C20 C19 H19 124.8(13)
C18 C19 H19 122.6(13)
C19 C20 S1 111.64(15)
C19 C20 H20 130.6(13)
S1 C20 H20 117.7(12)
C20 S1 C17 91.93(9)

loop_
_geom_bond_atom_site_label_1
_geom_bond_atom_site_label_2
_geom_bond_distance
C1 C2 1.409(2)
C1 C14 1.411(2)
C1 C15 1.487(2)
C2 C3 1.427(2)
C2 C7 1.435(2)
C3 C4 1.361(2)
C3 H3 0.975(19)
C4 C5 1.419(3)
C4 H4 0.960(19)
C5 C6 1.357(3)
C5 H5 0.944(19)
C6 C7 1.425(2)
C6 H6 0.974(19)
C7 C8 1.392(3)
C8 C9 1.391(3)
C8 H8 0.974(19)
C9 C10 1.426(3)
C9 C14 1.438(2)
C10 C11 1.350(3)
C10 H10 0.96(2)
C11 C12 1.421(3)
C11 H11 0.95(2)
C12 C13 1.363(3)
C12 H12 1.01(2)
C13 C14 1.428(2)
C13 H13 0.96(2)
C15 N1 1.270(2)
C15 H15 0.955(18)
N1 C16 1.470(2)
C16 C17 1.493(2)
C16 H16A 0.994(19)
C16 H16B 0.995(18)
C17 C18 1.357(2)
C17 S1 1.7272(18)
C18 C19 1.417(3)
C18 H18 0.94(2)
C19 C20 1.349(3)
C19 H19 0.97(2)
C20 S1 1.7147(19)
C20 H20 0.93(2)

loop_
_geom_torsion_atom_site_label_1
_geom_torsion_atom_site_label_2
_geom_torsion_atom_site_label_3
_geom_torsion_atom_site_label_4
_geom_torsion
C14 C1 C2 C3 -179.63(16)
C15 C1 C2 C3 -0.5(2)
C14 C1 C2 C7 2.0(2)
C15 C1 C2 C7 -178.80(15)
C1 C2 C3 C4 -178.10(16)
C7 C2 C3 C4 0.3(2)
C2 C3 C4 C5 0.4(3)
C3 C4 C5 C6 -0.5(3)
C4 C5 C6 C7 0.0(3)
C5 C6 C7 C8 179.62(17)
C5 C6 C7 C2 0.6(2)
C1 C2 C7 C8 -1.4(2)
C3 C2 C7 C8 -179.77(15)
C1 C2 C7 C6 177.65(15)
C3 C2 C7 C6 -0.8(2)
C6 C7 C8 C9 -179.03(16)
C2 C7 C8 C9 -0.1(2)
C7 C8 C9 C10 -179.74(16)
C7 C8 C9 C14 0.8(3)
C8 C9 C10 C11 179.30(17)
C14 C9 C10 C11 -1.2(3)
C9 C10 C11 C12 -0.5(3)
C10 C11 C12 C13 1.5(3)
C11 C12 C13 C14 -0.7(3)
C2 C1 C14 C13 177.03(16)
C15 C1 C14 C13 -2.1(3)
C2 C1 C14 C9 -1.3(2)
C15 C1 C14 C9 179.58(15)
C12 C13 C14 C1 -179.39(16)
C12 C13 C14 C9 -1.1(3)
C8 C9 C14 C1 -0.1(2)
C10 C9 C14 C1 -179.61(15)
C8 C9 C14 C13 -178.55(15)
C10 C9 C14 C13 2.0(2)
C2 C1 C15 N1 123.19(18)
C14 C1 C15 N1 -57.6(2)
C1 C15 N1 C16 179.05(15)
C15 N1 C16 C17 -124.62(17)
N1 C16 C17 C18 -115.2(2)
N1 C16 C17 S1 65.73(19)
C16 C17 C18 C19 -178.51(17)
S1 C17 C18 C19 0.6(2)
C17 C18 C19 C20 -0.2(2)
C18 C19 C20 S1 -0.3(2)
C19 C20 S1 C17 0.57(16)
C18 C17 S1 C20 -0.67(14)
C16 C17 S1 C20 178.53(15)
